data_7250976
loop_
_publ_author_name
'Phan, Vo Quang Huy'
'Watson, Brandon T.'
'Noonikara-Poyil, Anurag'
'Duran, Katrina'
'Patterson, Monika R.'
'Dias, H. V. Rasika'

_publ_section_title
;
 Multinuclear copper(i) and silver(i) pyrazolates decorated with adamantyl
 substituents
;
_journal_issue 43
_journal_name_full CrystEngComm
_journal_page_first 6987
_journal_page_last 6999
_journal_paper_doi 10.1039/D5CE00912J
_journal_volume 27
_journal_year 2025
_chemical_formula_moiety 'C92 H124 Ag4 N8, 2(C H2 Cl2), 1[CH2Cl2]'
_chemical_formula_sum 'C95 H130 Ag4 Cl6 N8'
_chemical_formula_weight 2028.24
_space_group_crystal_system monoclinic
_space_group_IT_number 15
_space_group_name_Hall '-C 2yc'
_space_group_name_H-M_alt 'C 1 2/c 1'
_atom_sites_solution_hydrogens geom
_atom_sites_solution_primary dual
_audit_creation_date 2025-07-23
_audit_creation_method
;
Olex2 1.5
(compiled 2025.07.13 svn.rb7424aed for OlexSys, GUI svn.r7311)
;
_audit_update_record
;
2025-07-25 deposited with the CCDC.	2025-10-08 downloaded from the CCDC.
;
_cell_angle_alpha 90
_cell_angle_beta 91.0530(10)
_cell_angle_gamma 90
_cell_formula_units_Z 4
_cell_length_a 18.8833(4)
_cell_length_b 25.3326(6)
_cell_length_c 18.9580(4)
_cell_measurement_reflns_used 9423
_cell_measurement_temperature 100.00
_cell_measurement_theta_max 36.318
_cell_measurement_theta_min 2.518
_cell_volume 9067.3(3)
_computing_cell_refinement 'SAINT V8.41 (?, 2016)'
_computing_data_collection 'APEX3 Ver. 2016.5-0 (Bruker-AXS, 2016)'
_computing_data_reduction 'SAINT V8.41 (?, 2016)'
_computing_molecular_graphics 'Olex2 1.5 (Dolomanov et al., 2009)'
_computing_publication_material 'Olex2 1.5 (Dolomanov et al., 2009)'
_computing_structure_refinement 'SHELXL 2019/3 (Sheldrick, 2015)'
_computing_structure_solution 'SHELXT 2018/2 (Sheldrick, 2018)'
_diffrn_ambient_temperature 100.00
_diffrn_detector 'charge-coupled device (CCD) area detector'
_diffrn_detector_area_resol_mean 7.9
_diffrn_detector_type 'PHOTON II 7 CPAD'
_diffrn_measured_fraction_theta_full 0.999
_diffrn_measured_fraction_theta_max 0.994
_diffrn_measurement_device 'three-circle diffractometer'
_diffrn_measurement_device_type 'Bruker D8 Quest Photon II 7'
_diffrn_measurement_method '0.3\% \w and \f scans'
_diffrn_radiation_collimation '0.6 mm double-pinhole'
_diffrn_radiation_detector 'PHOTON II 7 CPAD'
_diffrn_radiation_monochromator 'curved graphite'
_diffrn_radiation_probe x-ray
_diffrn_radiation_type 'Mo K\a'
_diffrn_radiation_wavelength 0.71073
_diffrn_radiation_xray_symbol K-L~3~
_diffrn_reflns_av_R_equivalents 0.0244
_diffrn_reflns_av_unetI/netI 0.0208
_diffrn_reflns_Laue_measured_fraction_full 0.999
_diffrn_reflns_Laue_measured_fraction_max 0.994
_diffrn_reflns_limit_h_max 31
_diffrn_reflns_limit_h_min -31
_diffrn_reflns_limit_k_max 41
_diffrn_reflns_limit_k_min -42
_diffrn_reflns_limit_l_max 29
_diffrn_reflns_limit_l_min -31
_diffrn_reflns_number 98024
_diffrn_reflns_point_group_measured_fraction_full 0.999
_diffrn_reflns_point_group_measured_fraction_max 0.994
_diffrn_reflns_theta_full 25.242
_diffrn_reflns_theta_max 36.322
_diffrn_reflns_theta_min 2.684
_diffrn_source 'fine-focus sealed X-ray tube'
_diffrn_source_current 30.0
_diffrn_source_power 1.5
_diffrn_source_type 'KFF MO-2KC-90'
_diffrn_source_voltage 50.0
_exptl_absorpt_coefficient_mu 1.078
_exptl_absorpt_correction_T_max 0.4383
_exptl_absorpt_correction_T_min 0.3912
_exptl_absorpt_correction_type multi-scan
_exptl_absorpt_process_details
;
SADABS-2016/2 (Krause et al., 2015) was used for absorption correction.
;
_exptl_crystal_colour colourless
_exptl_crystal_colour_primary colourless
_exptl_crystal_density_diffrn 1.486
_exptl_crystal_density_method 'not measured'
_exptl_crystal_description block
_exptl_crystal_F_000 4184
_exptl_crystal_size_max 0.18
_exptl_crystal_size_mid 0.18
_exptl_crystal_size_min 0.12
_refine_diff_density_max 0.767
_refine_diff_density_min -0.999
_refine_diff_density_rms 0.087
_refine_ls_extinction_method none
_refine_ls_goodness_of_fit_ref 1.082
_refine_ls_hydrogen_treatment constr
_refine_ls_matrix_type full
_refine_ls_number_parameters 497
_refine_ls_number_reflns 21859
_refine_ls_number_restraints 0
_refine_ls_restrained_S_all 1.082
_refine_ls_R_factor_all 0.0409
_refine_ls_R_factor_gt 0.0272
_refine_ls_shift/su_max 0.005
_refine_ls_shift/su_mean 0.000
_refine_ls_structure_factor_coef Fsqd
_refine_ls_weighting_details 'w=1/[\s^2^(Fo^2^)+(0.0136P)^2^+15.1989P] where P=(Fo^2^+2Fc^2^)/3'
_refine_ls_weighting_scheme calc
_refine_ls_wR_factor_gt 0.0541
_refine_ls_wR_factor_ref 0.0604
_reflns_Friedel_coverage 0.000
_reflns_number_gt 17787
_reflns_number_total 21859
_reflns_threshold_expression 'I > 2\s(I)'
_cod_data_source_file d5ce00912j2.cif
_cod_data_source_block hrd286_a
_cod_depositor_comments
;
The following automatic conversions were performed:

data item '_diffrn_radiation_probe' value 'X-ray' was changed to
'x-ray' in accordance with the
/home/data/users/saulius/crontab/automatic-downloads/rss-feeds/RSC/lib/dictionaries/cif_core.dic
dictionary named 'cif_core.dic' version 2.4.2 last updated on
2011-04-26.

Automatic conversion script
Id: cif_fix_values 8170 2020-07-09 18:12:32Z antanas 

 Adding full bibliography for 7250974--7250981.cif.
;
_cod_database_code 7250976
_shelx_shelxl_version_number 2019/3
_shelx_space_group_comment
;
The symmetry employed for this shelxl refinement is uniquely defined
by the following loop, which should always be used as a source of
symmetry information in preference to the above space-group names.
They are only intended as comments.
;
_shelx_estimated_absorpt_t_max 0.882
_shelx_estimated_absorpt_t_min 0.830
_olex2_refinement_description
;
1. Fixed Uiso
 At 1.2 times of:
  All C(H) groups, All C(H,H) groups
2. Others
 Fixed Sof: H48A(0.5) H48B(0.5) H49A(0.5) H49B(0.5)
3.a Ternary CH refined with riding coordinates:
 C6(H6), C8(H8), C11(H11), C16(H16), C18(H18), C21(H21), C29(H29), C31(H31),
 C34(H34), C39(H39), C41(H41), C44(H44)
3.b Secondary CH2 refined with riding coordinates:
 C5(H5A,H5B), C7(H7A,H7B), C9(H9A,H9B), C10(H10A,H10B), C12(H12A,H12B),
 C13(H13A,H13B), C15(H15A,H15B), C17(H17A,H17B), C19(H19A,H19B), C20(H20A,H20B),
  C22(H22A,H22B), C23(H23A,H23B), C28(H28A,H28B), C30(H30A,H30B), C32(H32A,
 H32B), C33(H33A,H33B), C35(H35A,H35B), C36(H36A,H36B), C38(H38A,H38B),
 C40(H40A,H40B), C42(H42A,H42B), C43(H43A,H43B), C45(H45A,H45B), C46(H46A,H46B),
  C48(H48A,H48B), C49(H49A,H49B)
3.c Aromatic/amide H refined with riding coordinates:
 C2(H2), C25(H25)
;
_smtbx_masks_special_details
;
A solvent mask was calculated and 174 electrons were 
found in a volume of 1162\%A^3^ in 3 voids per unit cell. 
This is consistent with the presence of 
1[CH2Cl2] per Asymmetric Unit 
which account for 168 electrons 
per unit cell.
;
_smtbx_masks_void_probe_radius 1.2
_smtbx_masks_void_truncation_radius 1.2
_olex2_submission_special_instructions 'No special instructions were received'

loop_
_space_group_symop_operation_xyz
'x, y, z'
'-x, y, -z+1/2'
'x+1/2, y+1/2, z'
'-x+1/2, y+1/2, -z+1/2'
'-x, -y, -z'
'x, -y, z-1/2'
'-x+1/2, -y+1/2, -z'
'x+1/2, -y+1/2, z-1/2'

loop_
_atom_site_label
_atom_site_type_symbol
_atom_site_fract_x
_atom_site_fract_y
_atom_site_fract_z
_atom_site_U_iso_or_equiv
_atom_site_adp_type
_atom_site_occupancy
_atom_site_site_symmetry_order
_atom_site_calc_flag
_atom_site_refinement_flags_posn
_atom_site_refinement_flags_adp
_atom_site_refinement_flags_occupancy
_atom_site_disorder_assembly
_atom_site_disorder_group
Ag1 Ag 0.45736(2) 0.76189(2) 0.86613(2) 0.01507(2) Uani 1 1 d . . . . .
Ag2 Ag 0.60883(2) 0.76378(2) 0.79045(2) 0.01504(2) Uani 1 1 d . . . . .
N1 N 0.52022(6) 0.82646(4) 0.88837(6) 0.01645(18) Uani 1 1 d . . . . .
N2 N 0.58086(5) 0.82905(4) 0.84949(6) 0.01613(17) Uani 1 1 d . . . . .
N3 N 0.63547(6) 0.69945(4) 0.72914(5) 0.01654(17) Uani 1 1 d . . . . .
N4 N 0.60135(6) 0.69681(4) 0.66451(5) 0.01644(17) Uani 1 1 d . . . . .
C1 C 0.51622(6) 0.87003(4) 0.92855(6) 0.01359(18) Uani 1 1 d . . . . .
C2 C 0.57552(6) 0.90154(4) 0.91545(6) 0.01384(18) Uani 1 1 d . . . . .
H2 H 0.586760 0.934650 0.936358 0.017 Uiso 1 1 calc R U . . .
C3 C 0.61479(6) 0.87428(4) 0.86528(6) 0.01337(17) Uani 1 1 d . . . . .
C4 C 0.45622(6) 0.87851(4) 0.97870(6) 0.01399(18) Uani 1 1 d . . . . .
C5 C 0.46468(6) 0.93192(5) 1.01687(6) 0.01639(19) Uani 1 1 d . . . . .
H5A H 0.510753 0.932810 1.042614 0.020 Uiso 1 1 calc R U . . .
H5B H 0.464293 0.960829 0.981728 0.020 Uiso 1 1 calc R U . . .
C6 C 0.40443(7) 0.94032(5) 1.06902(7) 0.0205(2) Uani 1 1 d . . . . .
H6 H 0.411157 0.974970 1.093511 0.025 Uiso 1 1 calc R U . . .
C7 C 0.40497(8) 0.89591(6) 1.12373(7) 0.0237(3) Uani 1 1 d . . . . .
H7A H 0.366388 0.901519 1.157590 0.028 Uiso 1 1 calc R U . . .
H7B H 0.450572 0.896018 1.150332 0.028 Uiso 1 1 calc R U . . .
C8 C 0.39476(7) 0.84257(6) 1.08626(7) 0.0224(2) Uani 1 1 d . . . . .
H8 H 0.394975 0.813532 1.121990 0.027 Uiso 1 1 calc R U . . .
C9 C 0.45534(7) 0.83402(5) 1.03457(7) 0.0181(2) Uani 1 1 d . . . . .
H9A H 0.449279 0.799490 1.010770 0.022 Uiso 1 1 calc R U . . .
H9B H 0.501116 0.833508 1.060873 0.022 Uiso 1 1 calc R U . . .
C10 C 0.38385(6) 0.87900(5) 0.93909(7) 0.0193(2) Uani 1 1 d . . . . .
H10A H 0.383223 0.907726 0.903676 0.023 Uiso 1 1 calc R U . . .
H10B H 0.376944 0.845104 0.913899 0.023 Uiso 1 1 calc R U . . .
C11 C 0.32328(7) 0.88728(6) 0.99106(8) 0.0243(3) Uani 1 1 d . . . . .
H11 H 0.276979 0.887307 0.964598 0.029 Uiso 1 1 calc R U . . .
C12 C 0.33338(7) 0.94053(6) 1.02871(8) 0.0262(3) Uani 1 1 d . . . . .
H12A H 0.332592 0.969519 0.993680 0.031 Uiso 1 1 calc R U . . .
H12B H 0.294303 0.946384 1.061931 0.031 Uiso 1 1 calc R U . . .
C13 C 0.32372(8) 0.84265(6) 1.04543(8) 0.0270(3) Uani 1 1 d . . . . .
H13A H 0.316829 0.808333 1.021271 0.032 Uiso 1 1 calc R U . . .
H13B H 0.284403 0.847663 1.078603 0.032 Uiso 1 1 calc R U . . .
C14 C 0.68470(6) 0.88751(4) 0.83216(6) 0.01377(18) Uani 1 1 d . . . . .
C15 C 0.70553(7) 0.94520(5) 0.84768(7) 0.0194(2) Uani 1 1 d . . . . .
H15A H 0.668838 0.969187 0.827935 0.023 Uiso 1 1 calc R U . . .
H15B H 0.708480 0.950851 0.899322 0.023 Uiso 1 1 calc R U . . .
C16 C 0.77752(7) 0.95790(6) 0.81483(8) 0.0246(3) Uani 1 1 d . . . . .
H16 H 0.790437 0.995403 0.825365 0.029 Uiso 1 1 calc R U . . .
C17 C 0.83448(8) 0.92126(7) 0.84597(8) 0.0305(3) Uani 1 1 d . . . . .
H17A H 0.838424 0.926609 0.897624 0.037 Uiso 1 1 calc R U . . .
H17B H 0.880884 0.929611 0.825221 0.037 Uiso 1 1 calc R U . . .
C18 C 0.81484(7) 0.86376(7) 0.83010(8) 0.0261(3) Uani 1 1 d . . . . .
H18 H 0.851985 0.839814 0.850522 0.031 Uiso 1 1 calc R U . . .
C19 C 0.74308(7) 0.85107(5) 0.86270(7) 0.0194(2) Uani 1 1 d . . . . .
H19A H 0.746451 0.855705 0.914503 0.023 Uiso 1 1 calc R U . . .
H19B H 0.730574 0.813804 0.852887 0.023 Uiso 1 1 calc R U . . .
C20 C 0.68095(6) 0.88023(5) 0.75121(6) 0.0170(2) Uani 1 1 d . . . . .
H20A H 0.667312 0.843415 0.739896 0.020 Uiso 1 1 calc R U . . .
H20B H 0.644329 0.903977 0.730796 0.020 Uiso 1 1 calc R U . . .
C21 C 0.75271(7) 0.89264(5) 0.71866(7) 0.0206(2) Uani 1 1 d . . . . .
H21 H 0.749376 0.887405 0.666419 0.025 Uiso 1 1 calc R U . . .
C22 C 0.77237(8) 0.95003(6) 0.73456(7) 0.0239(2) Uani 1 1 d . . . . .
H22A H 0.735912 0.973910 0.714122 0.029 Uiso 1 1 calc R U . . .
H22B H 0.818343 0.958615 0.713062 0.029 Uiso 1 1 calc R U . . .
C23 C 0.80937(8) 0.85559(6) 0.74988(8) 0.0258(3) Uani 1 1 d . . . . .
H23A H 0.855664 0.863099 0.728351 0.031 Uiso 1 1 calc R U . . .
H23B H 0.796623 0.818469 0.739397 0.031 Uiso 1 1 calc R U . . .
C24 C 0.67370(6) 0.65518(4) 0.73841(6) 0.01414(18) Uani 1 1 d . . . . .
C25 C 0.66409(6) 0.62307(4) 0.67884(6) 0.01461(18) Uani 1 1 d . . . . .
H25 H 0.684540 0.589392 0.670808 0.018 Uiso 1 1 calc R U . . .
C26 C 0.61807(6) 0.65095(4) 0.63357(6) 0.01357(18) Uani 1 1 d . . . . .
C27 C 0.72003(6) 0.64677(5) 0.80307(6) 0.01517(19) Uani 1 1 d . . . . .
C28 C 0.67794(7) 0.65548(6) 0.87127(6) 0.0202(2) Uani 1 1 d . . . . .
H28A H 0.658304 0.691713 0.871484 0.024 Uiso 1 1 calc R U . . .
H28B H 0.637866 0.630319 0.872582 0.024 Uiso 1 1 calc R U . . .
C29 C 0.72582(8) 0.64749(6) 0.93670(7) 0.0252(3) Uani 1 1 d . . . . .
H29 H 0.697756 0.653541 0.980184 0.030 Uiso 1 1 calc R U . . .
C30 C 0.75435(8) 0.59080(7) 0.93690(8) 0.0282(3) Uani 1 1 d . . . . .
H30A H 0.714474 0.565493 0.938616 0.034 Uiso 1 1 calc R U . . .
H30B H 0.785048 0.585101 0.979104 0.034 Uiso 1 1 calc R U . . .
C31 C 0.79696(7) 0.58155(6) 0.86985(7) 0.0240(3) Uani 1 1 d . . . . .
H31 H 0.815627 0.544604 0.869862 0.029 Uiso 1 1 calc R U . . .
C32 C 0.74919(7) 0.59002(5) 0.80440(7) 0.0185(2) Uani 1 1 d . . . . .
H32A H 0.709338 0.564636 0.805017 0.022 Uiso 1 1 calc R U . . .
H32B H 0.776640 0.583491 0.761276 0.022 Uiso 1 1 calc R U . . .
C33 C 0.78329(7) 0.68559(5) 0.80255(7) 0.0208(2) Uani 1 1 d . . . . .
H33A H 0.811207 0.679890 0.759517 0.025 Uiso 1 1 calc R U . . .
H33B H 0.765459 0.722342 0.801776 0.025 Uiso 1 1 calc R U . . .
C34 C 0.83086(8) 0.67722(6) 0.86824(8) 0.0263(3) Uani 1 1 d . . . . .
H34 H 0.871477 0.702522 0.867294 0.032 Uiso 1 1 calc R U . . .
C35 C 0.78762(8) 0.68665(7) 0.93504(8) 0.0289(3) Uani 1 1 d . . . . .
H35A H 0.818285 0.681877 0.977480 0.035 Uiso 1 1 calc R U . . .
H35B H 0.769214 0.723244 0.935136 0.035 Uiso 1 1 calc R U . . .
C36 C 0.85909(8) 0.62053(7) 0.86841(8) 0.0287(3) Uani 1 1 d . . . . .
H36A H 0.890276 0.614942 0.910288 0.034 Uiso 1 1 calc R U . . .
H36B H 0.887328 0.614419 0.825684 0.034 Uiso 1 1 calc R U . . .
C37 C 0.58791(6) 0.63625(4) 0.56206(6) 0.01382(18) Uani 1 1 d . . . . .
C38 C 0.60896(6) 0.57940(5) 0.54246(6) 0.0167(2) Uani 1 1 d . . . . .
H38A H 0.661223 0.576492 0.541595 0.020 Uiso 1 1 calc R U . . .
H38B H 0.591399 0.554609 0.578521 0.020 Uiso 1 1 calc R U . . .
C39 C 0.57764(7) 0.56457(5) 0.46994(7) 0.0196(2) Uani 1 1 d . . . . .
H39 H 0.591785 0.527655 0.457932 0.024 Uiso 1 1 calc R U . . .
C40 C 0.49666(7) 0.56827(6) 0.47182(8) 0.0237(2) Uani 1 1 d . . . . .
H40A H 0.478356 0.543769 0.507853 0.028 Uiso 1 1 calc R U . . .
H40B H 0.476088 0.558040 0.425392 0.028 Uiso 1 1 calc R U . . .
C41 C 0.47504(7) 0.62504(6) 0.48956(8) 0.0236(2) Uani 1 1 d . . . . .
H41 H 0.422220 0.627532 0.490668 0.028 Uiso 1 1 calc R U . . .
C42 C 0.50624(6) 0.63964(5) 0.56211(7) 0.0189(2) Uani 1 1 d . . . . .
H42A H 0.487583 0.615313 0.598166 0.023 Uiso 1 1 calc R U . . .
H42B H 0.491661 0.675958 0.574522 0.023 Uiso 1 1 calc R U . . .
C43 C 0.61583(7) 0.67389(5) 0.50478(6) 0.0184(2) Uani 1 1 d . . . . .
H43A H 0.602912 0.710701 0.516484 0.022 Uiso 1 1 calc R U . . .
H43B H 0.668130 0.671604 0.503457 0.022 Uiso 1 1 calc R U . . .
C44 C 0.58416(8) 0.65922(6) 0.43219(7) 0.0246(3) Uani 1 1 d . . . . .
H44 H 0.602546 0.683884 0.395633 0.030 Uiso 1 1 calc R U . . .
C45 C 0.60506(8) 0.60243(6) 0.41388(7) 0.0246(3) Uani 1 1 d . . . . .
H45A H 0.584737 0.592794 0.367121 0.030 Uiso 1 1 calc R U . . .
H45B H 0.657257 0.599674 0.411527 0.030 Uiso 1 1 calc R U . . .
C46 C 0.50313(8) 0.66310(6) 0.43410(8) 0.0290(3) Uani 1 1 d . . . . .
H46A H 0.489003 0.699667 0.445764 0.035 Uiso 1 1 calc R U . . .
H46B H 0.482605 0.654137 0.387185 0.035 Uiso 1 1 calc R U . . .
Cl1 Cl 0.54528(3) 0.52363(2) 0.81320(2) 0.04016(10) Uani 1 1 d . . . . .
C48 C 0.500000 0.56297(9) 0.750000 0.0272(4) Uani 1 2 d S T P . .
H48A H 0.534376 0.585948 0.725878 0.033 Uiso 0.5 1 calc R U P . .
H48B H 0.465623 0.585947 0.774122 0.033 Uiso 0.5 1 calc R U P . .
Cl2 Cl 0.55720(2) 1.00153(2) 0.69942(3) 0.03695(9) Uani 1 1 d . . . . .
C49 C 0.500000 0.96212(8) 0.750000 0.0250(4) Uani 1 2 d S T P . .
H49A H 0.528491 0.939155 0.781826 0.030 Uiso 0.5 1 calc R U P . .
H49B H 0.471509 0.939155 0.718174 0.030 Uiso 0.5 1 calc R U P . .

loop_
_atom_site_aniso_label
_atom_site_aniso_U_11
_atom_site_aniso_U_22
_atom_site_aniso_U_33
_atom_site_aniso_U_23
_atom_site_aniso_U_13
_atom_site_aniso_U_12
Ag1 0.01783(4) 0.01191(3) 0.01551(4) -0.00229(3) 0.00149(3) -0.00508(3)
Ag2 0.01820(4) 0.01174(3) 0.01524(4) -0.00307(3) 0.00213(3) 0.00120(3)
N1 0.0167(4) 0.0142(4) 0.0187(4) -0.0053(3) 0.0054(3) -0.0032(3)
N2 0.0166(4) 0.0135(4) 0.0184(4) -0.0041(3) 0.0045(3) -0.0027(3)
N3 0.0217(5) 0.0144(4) 0.0135(4) -0.0012(3) -0.0020(3) 0.0055(3)
N4 0.0216(5) 0.0142(4) 0.0135(4) -0.0010(3) -0.0016(3) 0.0058(3)
C1 0.0146(4) 0.0124(4) 0.0138(4) -0.0019(3) 0.0013(3) -0.0017(3)
C2 0.0150(4) 0.0122(4) 0.0144(4) -0.0029(3) 0.0013(3) -0.0026(3)
C3 0.0146(4) 0.0128(4) 0.0126(4) -0.0009(3) 0.0007(3) -0.0018(3)
C4 0.0142(4) 0.0141(4) 0.0138(4) -0.0033(3) 0.0019(3) -0.0016(3)
C5 0.0162(5) 0.0141(5) 0.0190(5) -0.0042(4) 0.0025(4) -0.0013(4)
C6 0.0201(5) 0.0206(5) 0.0210(6) -0.0073(4) 0.0045(4) 0.0001(4)
C7 0.0254(6) 0.0287(6) 0.0171(5) -0.0070(5) 0.0056(5) -0.0048(5)
C8 0.0262(6) 0.0238(6) 0.0174(5) -0.0013(4) 0.0070(4) -0.0079(5)
C9 0.0214(5) 0.0159(5) 0.0169(5) -0.0010(4) 0.0030(4) -0.0035(4)
C10 0.0152(5) 0.0253(6) 0.0176(5) -0.0046(4) 0.0003(4) -0.0019(4)
C11 0.0136(5) 0.0354(7) 0.0240(6) -0.0085(5) 0.0023(4) -0.0025(5)
C12 0.0179(5) 0.0305(7) 0.0303(7) -0.0071(5) 0.0046(5) 0.0050(5)
C13 0.0214(6) 0.0344(7) 0.0255(6) -0.0090(5) 0.0092(5) -0.0109(5)
C14 0.0141(4) 0.0147(4) 0.0126(4) -0.0004(3) 0.0014(3) -0.0020(3)
C15 0.0207(5) 0.0175(5) 0.0200(5) -0.0030(4) 0.0039(4) -0.0059(4)
C16 0.0225(6) 0.0252(6) 0.0263(6) -0.0025(5) 0.0051(5) -0.0110(5)
C17 0.0173(6) 0.0476(9) 0.0266(7) 0.0002(6) 0.0002(5) -0.0106(6)
C18 0.0156(5) 0.0377(8) 0.0249(6) 0.0071(5) 0.0023(4) 0.0030(5)
C19 0.0167(5) 0.0246(6) 0.0168(5) 0.0039(4) 0.0016(4) 0.0023(4)
C20 0.0183(5) 0.0193(5) 0.0135(5) 0.0002(4) 0.0023(4) -0.0018(4)
C21 0.0220(6) 0.0242(6) 0.0157(5) 0.0014(4) 0.0054(4) -0.0026(4)
C22 0.0243(6) 0.0247(6) 0.0230(6) 0.0044(5) 0.0064(5) -0.0062(5)
C23 0.0221(6) 0.0301(7) 0.0255(6) 0.0023(5) 0.0099(5) 0.0033(5)
C24 0.0152(4) 0.0142(4) 0.0131(4) -0.0002(3) 0.0014(3) 0.0031(4)
C25 0.0172(5) 0.0129(4) 0.0137(4) -0.0006(3) 0.0004(4) 0.0046(4)
C26 0.0152(4) 0.0127(4) 0.0129(4) -0.0001(3) 0.0016(3) 0.0028(3)
C27 0.0152(5) 0.0168(5) 0.0135(4) -0.0004(3) 0.0000(4) 0.0037(4)
C28 0.0186(5) 0.0277(6) 0.0143(5) -0.0002(4) 0.0011(4) 0.0064(4)
C29 0.0260(6) 0.0374(7) 0.0121(5) 0.0001(5) -0.0023(4) 0.0091(5)
C30 0.0301(7) 0.0365(8) 0.0178(6) 0.0060(5) -0.0043(5) 0.0077(6)
C31 0.0238(6) 0.0265(6) 0.0215(6) 0.0010(5) -0.0053(5) 0.0098(5)
C32 0.0195(5) 0.0187(5) 0.0174(5) 0.0007(4) -0.0023(4) 0.0056(4)
C33 0.0192(5) 0.0215(5) 0.0217(6) -0.0022(4) 0.0000(4) -0.0008(4)
C34 0.0204(6) 0.0316(7) 0.0267(7) -0.0051(5) -0.0058(5) -0.0003(5)
C35 0.0302(7) 0.0353(8) 0.0208(6) -0.0071(5) -0.0082(5) 0.0062(6)
C36 0.0188(6) 0.0390(8) 0.0280(7) -0.0037(6) -0.0058(5) 0.0082(5)
C37 0.0147(4) 0.0138(4) 0.0130(4) -0.0007(3) 0.0010(3) 0.0016(3)
C38 0.0172(5) 0.0169(5) 0.0161(5) -0.0031(4) 0.0019(4) 0.0024(4)
C39 0.0189(5) 0.0211(5) 0.0189(5) -0.0060(4) 0.0012(4) -0.0003(4)
C40 0.0188(5) 0.0259(6) 0.0263(6) -0.0069(5) -0.0004(5) -0.0036(5)
C41 0.0162(5) 0.0263(6) 0.0283(7) -0.0054(5) -0.0042(5) 0.0014(4)
C42 0.0148(5) 0.0202(5) 0.0217(5) -0.0031(4) 0.0010(4) 0.0021(4)
C43 0.0214(5) 0.0197(5) 0.0141(5) 0.0027(4) -0.0006(4) -0.0025(4)
C44 0.0318(7) 0.0280(6) 0.0139(5) 0.0037(4) -0.0026(5) -0.0059(5)
C45 0.0249(6) 0.0342(7) 0.0147(5) -0.0050(5) 0.0030(4) -0.0053(5)
C46 0.0313(7) 0.0303(7) 0.0249(7) 0.0015(5) -0.0132(5) 0.0026(6)
Cl1 0.0454(2) 0.0397(2) 0.0353(2) 0.00228(17) -0.00287(17) 0.01374(18)
C48 0.0302(10) 0.0283(10) 0.0232(9) 0.000 0.0022(7) 0.000
Cl2 0.03055(18) 0.0355(2) 0.0451(2) 0.01266(17) 0.00848(16) 0.00082(15)
C49 0.0212(8) 0.0243(9) 0.0297(10) 0.000 0.0022(7) 0.000

loop_
_atom_type_symbol
_atom_type_description
_atom_type_scat_dispersion_real
_atom_type_scat_dispersion_imag
_atom_type_scat_source
C C 0.0033 0.0016 'International Tables Vol C Tables 4.2.6.8 and 6.1.1.4'
H H 0.0000 0.0000 'International Tables Vol C Tables 4.2.6.8 and 6.1.1.4'
Ag Ag -0.8971 1.1015 'International Tables Vol C Tables 4.2.6.8 and 6.1.1.4'
Cl Cl 0.1484 0.1585 'International Tables Vol C Tables 4.2.6.8 and 6.1.1.4'
N N 0.0061 0.0033 'International Tables Vol C Tables 4.2.6.8 and 6.1.1.4'

loop_
_geom_angle_atom_site_label_1
_geom_angle_atom_site_label_2
_geom_angle_atom_site_label_3
_geom_angle
_geom_angle_site_symmetry_1
_geom_angle_site_symmetry_3
_geom_angle_publ_flag
Ag2 Ag1 Ag2 85.502(3) 2_656 . ?
N1 Ag1 Ag2 113.06(3) . 2_656 ?
N1 Ag1 Ag2 64.32(3) . . ?
N1 Ag1 N4 175.02(4) . 2_656 ?
N4 Ag1 Ag2 63.41(3) 2_656 2_656 ?
N4 Ag1 Ag2 111.28(3) 2_656 . ?
Ag1 Ag2 Ag1 94.472(3) 2_656 . ?
N2 Ag2 Ag1 62.23(3) . . ?
N2 Ag2 Ag1 114.48(3) . 2_656 ?
N3 Ag2 Ag1 117.72(3) . . ?
N3 Ag2 Ag1 64.02(3) . 2_656 ?
N3 Ag2 N2 178.49(4) . . ?
N2 N1 Ag1 114.25(7) . . ?
C1 N1 Ag1 136.87(8) . . ?
C1 N1 N2 108.71(9) . . ?
N1 N2 Ag2 118.36(7) . . ?
C3 N2 Ag2 132.53(8) . . ?
C3 N2 N1 108.64(9) . . ?
N4 N3 Ag2 115.08(7) . . ?
C24 N3 Ag2 136.02(8) . . ?
C24 N3 N4 108.53(9) . . ?
N3 N4 Ag1 116.89(7) . 2_656 ?
C26 N4 Ag1 134.27(8) . 2_656 ?
C26 N4 N3 108.74(9) . . ?
N1 C1 C2 108.30(10) . . ?
N1 C1 C4 121.68(10) . . ?
C2 C1 C4 130.01(10) . . ?
C1 C2 H2 127.0 . . ?
C3 C2 C1 105.94(10) . . ?
C3 C2 H2 127.0 . . ?
N2 C3 C2 108.41(10) . . ?
N2 C3 C14 120.90(10) . . ?
C2 C3 C14 130.65(10) . . ?
C1 C4 C5 110.40(9) . . ?
C1 C4 C9 110.22(10) . . ?
C1 C4 C10 111.25(9) . . ?
C5 C4 C9 108.68(9) . . ?
C5 C4 C10 107.69(10) . . ?
C9 C4 C10 108.52(10) . . ?
C4 C5 H5A 109.5 . . ?
C4 C5 H5B 109.5 . . ?
H5A C5 H5B 108.1 . . ?
C6 C5 C4 110.63(10) . . ?
C6 C5 H5A 109.5 . . ?
C6 C5 H5B 109.5 . . ?
C5 C6 H6 109.3 . . ?
C7 C6 C5 109.79(11) . . ?
C7 C6 H6 109.3 . . ?
C7 C6 C12 109.61(12) . . ?
C12 C6 C5 109.38(11) . . ?
C12 C6 H6 109.3 . . ?
C6 C7 H7A 109.8 . . ?
C6 C7 H7B 109.8 . . ?
C6 C7 C8 109.50(11) . . ?
H7A C7 H7B 108.2 . . ?
C8 C7 H7A 109.8 . . ?
C8 C7 H7B 109.8 . . ?
C7 C8 H8 109.6 . . ?
C9 C8 C7 109.29(10) . . ?
C9 C8 H8 109.6 . . ?
C9 C8 C13 109.42(11) . . ?
C13 C8 C7 109.43(12) . . ?
C13 C8 H8 109.6 . . ?
C4 C9 H9A 109.5 . . ?
C4 C9 H9B 109.5 . . ?
C8 C9 C4 110.60(10) . . ?
C8 C9 H9A 109.5 . . ?
C8 C9 H9B 109.5 . . ?
H9A C9 H9B 108.1 . . ?
C4 C10 H10A 109.5 . . ?
C4 C10 H10B 109.5 . . ?
H10A C10 H10B 108.1 . . ?
C11 C10 C4 110.54(10) . . ?
C11 C10 H10A 109.5 . . ?
C11 C10 H10B 109.5 . . ?
C10 C11 H11 109.4 . . ?
C12 C11 C10 109.27(11) . . ?
C12 C11 H11 109.4 . . ?
C13 C11 C10 109.63(12) . . ?
C13 C11 H11 109.4 . . ?
C13 C11 C12 109.68(12) . . ?
C6 C12 C11 109.20(11) . . ?
C6 C12 H12A 109.8 . . ?
C6 C12 H12B 109.8 . . ?
C11 C12 H12A 109.8 . . ?
C11 C12 H12B 109.8 . . ?
H12A C12 H12B 108.3 . . ?
C8 C13 H13A 109.8 . . ?
C8 C13 H13B 109.8 . . ?
C11 C13 C8 109.53(11) . . ?
C11 C13 H13A 109.8 . . ?
C11 C13 H13B 109.8 . . ?
H13A C13 H13B 108.2 . . ?
C3 C14 C15 110.69(9) . . ?
C3 C14 C19 109.60(9) . . ?
C3 C14 C20 111.21(9) . . ?
C15 C14 C19 108.53(10) . . ?
C15 C14 C20 108.04(10) . . ?
C19 C14 C20 108.69(10) . . ?
C14 C15 H15A 109.6 . . ?
C14 C15 H15B 109.6 . . ?
H15A C15 H15B 108.1 . . ?
C16 C15 C14 110.21(10) . . ?
C16 C15 H15A 109.6 . . ?
C16 C15 H15B 109.6 . . ?
C15 C16 H16 109.4 . . ?
C17 C16 C15 109.67(12) . . ?
C17 C16 H16 109.4 . . ?
C17 C16 C22 109.54(12) . . ?
C22 C16 C15 109.47(11) . . ?
C22 C16 H16 109.4 . . ?
C16 C17 H17A 109.8 . . ?
C16 C17 H17B 109.8 . . ?
C16 C17 C18 109.58(11) . . ?
H17A C17 H17B 108.2 . . ?
C18 C17 H17A 109.8 . . ?
C18 C17 H17B 109.8 . . ?
C17 C18 H18 109.6 . . ?
C17 C18 C19 109.44(12) . . ?
C17 C18 C23 109.53(12) . . ?
C19 C18 H18 109.6 . . ?
C19 C18 C23 109.07(12) . . ?
C23 C18 H18 109.6 . . ?
C14 C19 H19A 109.5 . . ?
C14 C19 H19B 109.5 . . ?
C18 C19 C14 110.73(10) . . ?
C18 C19 H19A 109.5 . . ?
C18 C19 H19B 109.5 . . ?
H19A C19 H19B 108.1 . . ?
C14 C20 H20A 109.5 . . ?
C14 C20 H20B 109.5 . . ?
H20A C20 H20B 108.1 . . ?
C21 C20 C14 110.53(10) . . ?
C21 C20 H20A 109.5 . . ?
C21 C20 H20B 109.5 . . ?
C20 C21 H21 109.4 . . ?
C20 C21 C23 109.57(11) . . ?
C22 C21 C20 109.21(11) . . ?
C22 C21 H21 109.4 . . ?
C22 C21 C23 109.91(12) . . ?
C23 C21 H21 109.4 . . ?
C16 C22 H22A 109.8 . . ?
C16 C22 H22B 109.8 . . ?
C21 C22 C16 109.24(11) . . ?
C21 C22 H22A 109.8 . . ?
C21 C22 H22B 109.8 . . ?
H22A C22 H22B 108.3 . . ?
C18 C23 H23A 109.8 . . ?
C18 C23 H23B 109.8 . . ?
C21 C23 C18 109.47(11) . . ?
C21 C23 H23A 109.8 . . ?
C21 C23 H23B 109.8 . . ?
H23A C23 H23B 108.2 . . ?
N3 C24 C25 108.53(10) . . ?
N3 C24 C27 121.77(10) . . ?
C25 C24 C27 129.64(10) . . ?
C24 C25 H25 127.1 . . ?
C24 C25 C26 105.72(10) . . ?
C26 C25 H25 127.1 . . ?
N4 C26 C25 108.48(10) . . ?
N4 C26 C37 121.25(10) . . ?
C25 C26 C37 130.27(10) . . ?
C24 C27 C28 111.12(10) . . ?
C24 C27 C32 110.31(10) . . ?
C24 C27 C33 109.96(10) . . ?
C28 C27 C33 108.87(10) . . ?
C32 C27 C28 107.99(10) . . ?
C32 C27 C33 108.52(10) . . ?
C27 C28 H28A 109.5 . . ?
C27 C28 H28B 109.5 . . ?
H28A C28 H28B 108.1 . . ?
C29 C28 C27 110.66(10) . . ?
C29 C28 H28A 109.5 . . ?
C29 C28 H28B 109.5 . . ?
C28 C29 H29 109.4 . . ?
C30 C29 C28 109.09(12) . . ?
C30 C29 H29 109.4 . . ?
C35 C29 C28 109.61(12) . . ?
C35 C29 H29 109.4 . . ?
C35 C29 C30 109.79(12) . . ?
C29 C30 H30A 109.8 . . ?
C29 C30 H30B 109.8 . . ?
C29 C30 C31 109.30(12) . . ?
H30A C30 H30B 108.3 . . ?
C31 C30 H30A 109.8 . . ?
C31 C30 H30B 109.8 . . ?
C30 C31 H31 109.4 . . ?
C30 C31 C32 109.79(11) . . ?
C32 C31 H31 109.4 . . ?
C36 C31 C30 109.22(13) . . ?
C36 C31 H31 109.4 . . ?
C36 C31 C32 109.50(12) . . ?
C27 C32 H32A 109.6 . . ?
C27 C32 H32B 109.6 . . ?
C31 C32 C27 110.39(10) . . ?
C31 C32 H32A 109.6 . . ?
C31 C32 H32B 109.6 . . ?
H32A C32 H32B 108.1 . . ?
C27 C33 H33A 109.6 . . ?
C27 C33 H33B 109.6 . . ?
H33A C33 H33B 108.1 . . ?
C34 C33 C27 110.30(11) . . ?
C34 C33 H33A 109.6 . . ?
C34 C33 H33B 109.6 . . ?
C33 C34 H34 109.5 . . ?
C33 C34 C35 109.54(12) . . ?
C35 C34 H34 109.5 . . ?
C36 C34 C33 109.23(12) . . ?
C36 C34 H34 109.5 . . ?
C36 C34 C35 109.51(13) . . ?
C29 C35 C34 109.41(12) . . ?
C29 C35 H35A 109.8 . . ?
C29 C35 H35B 109.8 . . ?
C34 C35 H35A 109.8 . . ?
C34 C35 H35B 109.8 . . ?
H35A C35 H35B 108.2 . . ?
C31 C36 H36A 109.7 . . ?
C31 C36 H36B 109.7 . . ?
C34 C36 C31 109.71(11) . . ?
C34 C36 H36A 109.7 . . ?
C34 C36 H36B 109.7 . . ?
H36A C36 H36B 108.2 . . ?
C26 C37 C38 110.65(9) . . ?
C26 C37 C42 110.27(9) . . ?
C26 C37 C43 110.57(10) . . ?
C38 C37 C42 108.30(10) . . ?
C38 C37 C43 108.33(9) . . ?
C42 C37 C43 108.65(10) . . ?
C37 C38 H38A 109.6 . . ?
C37 C38 H38B 109.6 . . ?
H38A C38 H38B 108.1 . . ?
C39 C38 C37 110.37(10) . . ?
C39 C38 H38A 109.6 . . ?
C39 C38 H38B 109.6 . . ?
C38 C39 H39 109.5 . . ?
C40 C39 C38 109.44(10) . . ?
C40 C39 H39 109.5 . . ?
C45 C39 C38 109.86(11) . . ?
C45 C39 H39 109.5 . . ?
C45 C39 C40 109.17(12) . . ?
C39 C40 H40A 109.8 . . ?
C39 C40 H40B 109.8 . . ?
C39 C40 C41 109.39(11) . . ?
H40A C40 H40B 108.2 . . ?
C41 C40 H40A 109.8 . . ?
C41 C40 H40B 109.8 . . ?
C40 C41 H41 109.5 . . ?
C42 C41 C40 108.89(11) . . ?
C42 C41 H41 109.5 . . ?
C46 C41 C40 110.08(12) . . ?
C46 C41 H41 109.5 . . ?
C46 C41 C42 109.43(11) . . ?
C37 C42 H42A 109.5 . . ?
C37 C42 H42B 109.5 . . ?
C41 C42 C37 110.71(10) . . ?
C41 C42 H42A 109.5 . . ?
C41 C42 H42B 109.5 . . ?
H42A C42 H42B 108.1 . . ?
C37 C43 H43A 109.6 . . ?
C37 C43 H43B 109.6 . . ?
H43A C43 H43B 108.1 . . ?
C44 C43 C37 110.36(10) . . ?
C44 C43 H43A 109.6 . . ?
C44 C43 H43B 109.6 . . ?
C43 C44 H44 109.6 . . ?
C45 C44 C43 109.41(11) . . ?
C45 C44 H44 109.6 . . ?
C45 C44 C46 109.05(12) . . ?
C46 C44 C43 109.59(12) . . ?
C46 C44 H44 109.6 . . ?
C39 C45 C44 109.84(11) . . ?
C39 C45 H45A 109.7 . . ?
C39 C45 H45B 109.7 . . ?
C44 C45 H45A 109.7 . . ?
C44 C45 H45B 109.7 . . ?
H45A C45 H45B 108.2 . . ?
C41 C46 C44 109.54(11) . . ?
C41 C46 H46A 109.8 . . ?
C41 C46 H46B 109.8 . . ?
C44 C46 H46A 109.8 . . ?
C44 C46 H46B 109.8 . . ?
H46A C46 H46B 108.2 . . ?
Cl1 C48 Cl1 111.33(12) . 2_656 ?
Cl1 C48 H48A 109.4 . . ?
Cl1 C48 H48A 109.4 2_656 . ?
Cl1 C48 H48B 109.4 . . ?
Cl1 C48 H48B 109.4 2_656 . ?
H48A C48 H48B 108.0 . . ?
Cl2 C49 Cl2 111.19(12) . 2_656 ?
Cl2 C49 H49A 109.4 . . ?
Cl2 C49 H49A 109.4 2_656 . ?
Cl2 C49 H49B 109.4 . . ?
Cl2 C49 H49B 109.4 2_656 . ?
H49A C49 H49B 108.0 . . ?

loop_
_geom_bond_atom_site_label_1
_geom_bond_atom_site_label_2
_geom_bond_distance
_geom_bond_site_symmetry_2
_geom_bond_publ_flag
Ag1 Ag2 3.22387(14) . ?
Ag1 Ag2 3.19980(13) 2_656 ?
Ag1 N1 2.0602(10) . ?
Ag1 N4 2.0639(10) 2_656 ?
Ag2 N2 2.0706(10) . ?
Ag2 N3 2.0691(10) . ?
N1 N2 1.3746(14) . ?
N1 C1 1.3441(15) . ?
N2 C3 1.3439(15) . ?
N3 N4 1.3754(14) . ?
N3 C24 1.3436(15) . ?
N4 C26 1.3419(15) . ?
C1 C2 1.4011(16) . ?
C1 C4 1.5076(16) . ?
C2 H2 0.9500 . ?
C2 C3 1.3991(16) . ?
C3 C14 1.5100(16) . ?
C4 C5 1.5412(16) . ?
C4 C9 1.5469(17) . ?
C4 C10 1.5472(17) . ?
C5 H5A 0.9900 . ?
C5 H5B 0.9900 . ?
C5 C6 1.5358(17) . ?
C6 H6 1.0000 . ?
C6 C7 1.530(2) . ?
C6 C12 1.532(2) . ?
C7 H7A 0.9900 . ?
C7 H7B 0.9900 . ?
C7 C8 1.5371(19) . ?
C8 H8 1.0000 . ?
C8 C9 1.5353(18) . ?
C8 C13 1.536(2) . ?
C9 H9A 0.9900 . ?
C9 H9B 0.9900 . ?
C10 H10A 0.9900 . ?
C10 H10B 0.9900 . ?
C10 C11 1.5377(18) . ?
C11 H11 1.0000 . ?
C11 C12 1.536(2) . ?
C11 C13 1.530(2) . ?
C12 H12A 0.9900 . ?
C12 H12B 0.9900 . ?
C13 H13A 0.9900 . ?
C13 H13B 0.9900 . ?
C14 C15 1.5402(17) . ?
C14 C19 1.5425(17) . ?
C14 C20 1.5460(16) . ?
C15 H15A 0.9900 . ?
C15 H15B 0.9900 . ?
C15 C16 1.5396(18) . ?
C16 H16 1.0000 . ?
C16 C17 1.531(2) . ?
C16 C22 1.536(2) . ?
C17 H17A 0.9900 . ?
C17 H17B 0.9900 . ?
C17 C18 1.531(2) . ?
C18 H18 1.0000 . ?
C18 C19 1.5336(18) . ?
C18 C23 1.536(2) . ?
C19 H19A 0.9900 . ?
C19 H19B 0.9900 . ?
C20 H20A 0.9900 . ?
C20 H20B 0.9900 . ?
C20 C21 1.5318(17) . ?
C21 H21 1.0000 . ?
C21 C22 1.529(2) . ?
C21 C23 1.534(2) . ?
C22 H22A 0.9900 . ?
C22 H22B 0.9900 . ?
C23 H23A 0.9900 . ?
C23 H23B 0.9900 . ?
C24 C25 1.4006(16) . ?
C24 C27 1.5080(16) . ?
C25 H25 0.9500 . ?
C25 C26 1.4010(16) . ?
C26 C37 1.5075(16) . ?
C27 C28 1.5459(17) . ?
C27 C32 1.5395(17) . ?
C27 C33 1.5475(18) . ?
C28 H28A 0.9900 . ?
C28 H28B 0.9900 . ?
C28 C29 1.5347(18) . ?
C29 H29 1.0000 . ?
C29 C30 1.534(2) . ?
C29 C35 1.532(2) . ?
C30 H30A 0.9900 . ?
C30 H30B 0.9900 . ?
C30 C31 1.535(2) . ?
C31 H31 1.0000 . ?
C31 C32 1.5357(18) . ?
C31 C36 1.534(2) . ?
C32 H32A 0.9900 . ?
C32 H32B 0.9900 . ?
C33 H33A 0.9900 . ?
C33 H33B 0.9900 . ?
C33 C34 1.5368(19) . ?
C34 H34 1.0000 . ?
C34 C35 1.538(2) . ?
C34 C36 1.532(2) . ?
C35 H35A 0.9900 . ?
C35 H35B 0.9900 . ?
C36 H36A 0.9900 . ?
C36 H36B 0.9900 . ?
C37 C38 1.5413(16) . ?
C37 C42 1.5446(17) . ?
C37 C43 1.5451(17) . ?
C38 H38A 0.9900 . ?
C38 H38B 0.9900 . ?
C38 C39 1.5333(17) . ?
C39 H39 1.0000 . ?
C39 C40 1.5331(19) . ?
C39 C45 1.529(2) . ?
C40 H40A 0.9900 . ?
C40 H40B 0.9900 . ?
C40 C41 1.534(2) . ?
C41 H41 1.0000 . ?
C41 C42 1.5315(19) . ?
C41 C46 1.529(2) . ?
C42 H42A 0.9900 . ?
C42 H42B 0.9900 . ?
C43 H43A 0.9900 . ?
C43 H43B 0.9900 . ?
C43 C44 1.5362(18) . ?
C44 H44 1.0000 . ?
C44 C45 1.533(2) . ?
C44 C46 1.534(2) . ?
C45 H45A 0.9900 . ?
C45 H45B 0.9900 . ?
C46 H46A 0.9900 . ?
C46 H46B 0.9900 . ?
Cl1 C48 1.7671(13) . ?
C48 H48A 0.9900 . ?
C48 H48B 0.9900 . ?
Cl2 C49 1.7665(12) . ?
C49 H49A 0.9900 . ?
C49 H49B 0.9900 . ?

loop_
_geom_torsion_atom_site_label_1
_geom_torsion_atom_site_label_2
_geom_torsion_atom_site_label_3
_geom_torsion_atom_site_label_4
_geom_torsion
_geom_torsion_site_symmetry_1
_geom_torsion_site_symmetry_2
_geom_torsion_site_symmetry_3
_geom_torsion_site_symmetry_4
_geom_torsion_publ_flag
Ag1 N1 N2 Ag2 -10.86(11) . . . . ?
Ag1 N1 N2 C3 176.01(8) . . . . ?
Ag1 N1 C1 C2 -174.77(10) . . . . ?
Ag1 N1 C1 C4 6.56(19) . . . . ?
Ag1 N4 C26 C25 176.10(9) 2_656 . . . ?
Ag1 N4 C26 C37 -4.59(18) 2_656 . . . ?
Ag2 N2 C3 C2 -171.67(9) . . . . ?
Ag2 N2 C3 C14 6.43(17) . . . . ?
Ag2 N3 N4 Ag1 9.13(11) . . . 2_656 ?
Ag2 N3 N4 C26 -173.96(8) . . . . ?
Ag2 N3 C24 C25 172.12(10) . . . . ?
Ag2 N3 C24 C27 -10.30(19) . . . . ?
N1 N2 C3 C2 0.12(13) . . . . ?
N1 N2 C3 C14 178.22(10) . . . . ?
N1 C1 C2 C3 0.06(13) . . . . ?
N1 C1 C4 C5 -179.17(11) . . . . ?
N1 C1 C4 C9 60.75(14) . . . . ?
N1 C1 C4 C10 -59.68(15) . . . . ?
N2 N1 C1 C2 0.01(14) . . . . ?
N2 N1 C1 C4 -178.66(10) . . . . ?
N2 C3 C14 C15 169.42(11) . . . . ?
N2 C3 C14 C19 -70.89(14) . . . . ?
N2 C3 C14 C20 49.31(15) . . . . ?
N3 N4 C26 C25 -0.06(14) . . . . ?
N3 N4 C26 C37 179.25(10) . . . . ?
N3 C24 C25 C26 0.16(13) . . . . ?
N3 C24 C27 C28 52.51(15) . . . . ?
N3 C24 C27 C32 172.24(11) . . . . ?
N3 C24 C27 C33 -68.10(14) . . . . ?
N4 N3 C24 C25 -0.20(14) . . . . ?
N4 N3 C24 C27 177.38(10) . . . . ?
N4 C26 C37 C38 -173.82(11) . . . . ?
N4 C26 C37 C42 -54.02(14) . . . . ?
N4 C26 C37 C43 66.16(14) . . . . ?
C1 N1 N2 Ag2 173.05(8) . . . . ?
C1 N1 N2 C3 -0.08(14) . . . . ?
C1 C2 C3 N2 -0.11(13) . . . . ?
C1 C2 C3 C14 -177.97(11) . . . . ?
C1 C4 C5 C6 -178.98(10) . . . . ?
C1 C4 C9 C8 179.54(10) . . . . ?
C1 C4 C10 C11 179.59(11) . . . . ?
C2 C1 C4 C5 2.48(17) . . . . ?
C2 C1 C4 C9 -117.60(13) . . . . ?
C2 C1 C4 C10 121.98(13) . . . . ?
C2 C3 C14 C15 -12.95(17) . . . . ?
C2 C3 C14 C19 106.73(14) . . . . ?
C2 C3 C14 C20 -133.06(13) . . . . ?
C3 C14 C15 C16 178.96(10) . . . . ?
C3 C14 C19 C18 -179.83(11) . . . . ?
C3 C14 C20 C21 -178.76(10) . . . . ?
C4 C1 C2 C3 178.58(12) . . . . ?
C4 C5 C6 C7 59.48(13) . . . . ?
C4 C5 C6 C12 -60.83(14) . . . . ?
C4 C10 C11 C12 60.51(15) . . . . ?
C4 C10 C11 C13 -59.73(14) . . . . ?
C5 C4 C9 C8 58.43(13) . . . . ?
C5 C4 C10 C11 -59.31(13) . . . . ?
C5 C6 C7 C8 -59.93(14) . . . . ?
C5 C6 C12 C11 60.19(15) . . . . ?
C6 C7 C8 C9 60.10(15) . . . . ?
C6 C7 C8 C13 -59.71(14) . . . . ?
C7 C6 C12 C11 -60.23(14) . . . . ?
C7 C8 C9 C4 -59.90(14) . . . . ?
C7 C8 C13 C11 59.55(14) . . . . ?
C9 C4 C5 C6 -57.98(13) . . . . ?
C9 C4 C10 C11 58.17(13) . . . . ?
C9 C8 C13 C11 -60.18(14) . . . . ?
C10 C4 C5 C6 59.39(13) . . . . ?
C10 C4 C9 C8 -58.41(12) . . . . ?
C10 C11 C12 C6 -60.10(16) . . . . ?
C10 C11 C13 C8 60.10(14) . . . . ?
C12 C6 C7 C8 60.24(14) . . . . ?
C12 C11 C13 C8 -59.88(14) . . . . ?
C13 C8 C9 C4 59.91(14) . . . . ?
C13 C11 C12 C6 60.10(15) . . . . ?
C14 C15 C16 C17 -59.94(15) . . . . ?
C14 C15 C16 C22 60.27(15) . . . . ?
C14 C20 C21 C22 -60.83(14) . . . . ?
C14 C20 C21 C23 59.60(14) . . . . ?
C15 C14 C19 C18 -58.84(13) . . . . ?
C15 C14 C20 C21 59.57(13) . . . . ?
C15 C16 C17 C18 59.93(15) . . . . ?
C15 C16 C22 C21 -60.24(15) . . . . ?
C16 C17 C18 C19 -59.67(15) . . . . ?
C16 C17 C18 C23 59.85(15) . . . . ?
C17 C16 C22 C21 60.04(14) . . . . ?
C17 C18 C19 C14 59.74(15) . . . . ?
C17 C18 C23 C21 -59.36(15) . . . . ?
C19 C14 C15 C16 58.64(13) . . . . ?
C19 C14 C20 C21 -58.02(13) . . . . ?
C19 C18 C23 C21 60.38(15) . . . . ?
C20 C14 C15 C16 -59.06(13) . . . . ?
C20 C14 C19 C18 58.44(14) . . . . ?
C20 C21 C22 C16 60.39(14) . . . . ?
C20 C21 C23 C18 -60.39(15) . . . . ?
C22 C16 C17 C18 -60.23(15) . . . . ?
C22 C21 C23 C18 59.62(14) . . . . ?
C23 C18 C19 C14 -60.06(15) . . . . ?
C23 C21 C22 C16 -59.84(14) . . . . ?
C24 N3 N4 Ag1 -176.75(8) . . . 2_656 ?
C24 N3 N4 C26 0.16(14) . . . . ?
C24 C25 C26 N4 -0.06(13) . . . . ?
C24 C25 C26 C37 -179.29(11) . . . . ?
C24 C27 C28 C29 -179.30(11) . . . . ?
C24 C27 C32 C31 179.45(11) . . . . ?
C24 C27 C33 C34 -179.90(10) . . . . ?
C25 C24 C27 C28 -130.48(13) . . . . ?
C25 C24 C27 C32 -10.74(17) . . . . ?
C25 C24 C27 C33 108.92(14) . . . . ?
C25 C26 C37 C38 5.32(17) . . . . ?
C25 C26 C37 C42 125.12(13) . . . . ?
C25 C26 C37 C43 -114.70(14) . . . . ?
C26 C37 C38 C39 179.56(10) . . . . ?
C26 C37 C42 C41 179.73(10) . . . . ?
C26 C37 C43 C44 -179.24(10) . . . . ?
C27 C24 C25 C26 -177.16(12) . . . . ?
C27 C28 C29 C30 -60.68(15) . . . . ?
C27 C28 C29 C35 59.56(15) . . . . ?
C27 C33 C34 C35 -59.84(15) . . . . ?
C27 C33 C34 C36 60.10(15) . . . . ?
C28 C27 C32 C31 -58.94(14) . . . . ?
C28 C27 C33 C34 58.15(13) . . . . ?
C28 C29 C30 C31 59.90(16) . . . . ?
C28 C29 C35 C34 -60.11(15) . . . . ?
C29 C30 C31 C32 -59.86(16) . . . . ?
C29 C30 C31 C36 60.21(15) . . . . ?
C30 C29 C35 C34 59.70(15) . . . . ?
C30 C31 C32 C27 60.09(15) . . . . ?
C30 C31 C36 C34 -60.31(15) . . . . ?
C32 C27 C28 C29 59.59(14) . . . . ?
C32 C27 C33 C34 -59.16(13) . . . . ?
C32 C31 C36 C34 59.94(15) . . . . ?
C33 C27 C28 C29 -58.05(14) . . . . ?
C33 C27 C32 C31 58.92(13) . . . . ?
C33 C34 C35 C29 60.39(16) . . . . ?
C33 C34 C36 C31 -60.06(16) . . . . ?
C35 C29 C30 C31 -60.23(15) . . . . ?
C35 C34 C36 C31 59.90(15) . . . . ?
C36 C31 C32 C27 -59.81(14) . . . . ?
C36 C34 C35 C29 -59.38(15) . . . . ?
C37 C38 C39 C40 -60.13(14) . . . . ?
C37 C38 C39 C45 59.71(13) . . . . ?
C37 C43 C44 C45 -59.93(14) . . . . ?
C37 C43 C44 C46 59.59(15) . . . . ?
C38 C37 C42 C41 -59.07(13) . . . . ?
C38 C37 C43 C44 59.36(13) . . . . ?
C38 C39 C40 C41 60.58(15) . . . . ?
C38 C39 C45 C44 -59.31(14) . . . . ?
C39 C40 C41 C42 -60.51(15) . . . . ?
C39 C40 C41 C46 59.46(15) . . . . ?
C40 C39 C45 C44 60.69(14) . . . . ?
C40 C41 C42 C37 60.44(14) . . . . ?
C40 C41 C46 C44 -59.46(15) . . . . ?
C42 C37 C38 C39 58.59(13) . . . . ?
C42 C37 C43 C44 -58.09(13) . . . . ?
C42 C41 C46 C44 60.18(15) . . . . ?
C43 C37 C38 C39 -59.08(13) . . . . ?
C43 C37 C42 C41 58.39(13) . . . . ?
C43 C44 C45 C39 59.33(15) . . . . ?
C43 C44 C46 C41 -60.18(15) . . . . ?
C45 C39 C40 C41 -59.68(14) . . . . ?
C45 C44 C46 C41 59.56(15) . . . . ?
C46 C41 C42 C37 -59.92(14) . . . . ?
C46 C44 C45 C39 -60.53(14) . . . . ?

loop_
_smtbx_masks_void_nr
_smtbx_masks_void_average_x
_smtbx_masks_void_average_y
_smtbx_masks_void_average_z
_smtbx_masks_void_volume
_smtbx_masks_void_count_electrons
_smtbx_masks_void_content
1 -0.578 0.250 -0.328 453.3 82.7 '2 CH2Cl2'
2 -0.085 0.750 -0.335 453.3 82.7 '2 CH2Cl2'
3 0.108 0.241 0.991 24.9 0.0 ?
4 0.108 0.759 0.491 24.9 0.0 ?
5 0.234 0.022 0.414 7.3 0.7 ?
6 0.234 0.978 0.914 7.3 0.7 ?
7 0.266 0.478 0.586 7.3 0.7 ?
8 0.266 0.522 0.086 7.3 0.7 ?
9 0.392 0.259 0.009 24.9 0.8 ?
10 0.392 0.741 0.509 24.9 0.8 ?
11 0.608 0.259 0.491 24.9 0.0 ?
12 0.608 0.741 0.991 24.9 0.0 ?
13 0.734 0.478 0.914 7.3 0.7 ?
14 0.734 0.522 0.414 7.3 0.7 ?
15 0.766 0.022 0.086 7.3 0.7 ?
16 0.766 0.978 0.586 7.3 0.7 ?
17 0.892 0.241 0.509 24.9 0.8 ?
18 0.892 0.759 0.009 24.9 0.8 ?
